data_4300231
loop_
_publ_author_name
'Michael E. Sitzmann'
'Richard Gilardi'
'Ray J. Butcher'
'William M. Koppes'
'Alfred G. Stern'
'Joseph S. Thrasher'
'Nirupam J. Trivedi'
'Zhen-Yu Yang'

_publ_contact_author
;
      Richard Gilardi
      Laboratory for the Structure of Matter
      The Naval Research Laboratory, Code 6030
      Washington, D. C. ; USA 20375-5341
;
_publ_contact_author_email gilardi@nrl.navy.mil
_publ_contact_author_fax '202 767 6874'
_publ_contact_author_phone '202 404 2135'
_publ_section_title
;
Pentafluorosulfanylnitramide Salts
;
_journal_name_full 'Inorganic Chemistry'
_journal_page_first 843
_journal_page_last 850
_journal_volume 39
_journal_year 2000
_chemical_formula_sum 'C H7 N7 O4'
_chemical_formula_weight 181.14
_chemical_melting_point 366(2)
_chemical_name_systematic
;
 Aminoguanidinium Dinitramide, triclinic (beta) polymorph
;
_space_group_IT_number 2
_symmetry_cell_setting triclinic
_symmetry_space_group_name_Hall '-P 1'
_symmetry_space_group_name_H-M 'P -1'
_atom_sites_solution_hydrogens geom
_atom_sites_solution_primary direct
_atom_sites_solution_secondary difmap
_audit_creation_method SHELXL-97
_cell_angle_alpha 105.34(3)
_cell_angle_beta 94.59(4)
_cell_angle_gamma 115.12(3)
_cell_formula_units_Z 2
_cell_length_a 7.097(3)
_cell_length_b 7.360(3)
_cell_length_c 8.251(3)
_cell_measurement_reflns_used 32
_cell_measurement_temperature 293(2)
_cell_measurement_theta_max 29.0
_cell_measurement_theta_min 13.5
_cell_volume 367.1(3)
_computing_cell_refinement 'Nicolet P3'
_computing_data_collection 'Nicolet P3'
_computing_data_reduction 'Nicolet XDISK'
_computing_molecular_graphics 'Bruker SHELXTL'
_computing_publication_material 'Bruker SHELXTL'
_computing_structure_refinement 'SHELXL-97 (Sheldrick, 1997)'
_computing_structure_solution 'SHELXS-97 (Sheldrick, 1990)'
_diffrn_ambient_temperature 294(2)
_diffrn_measured_fraction_theta_full 1.000
_diffrn_measured_fraction_theta_max 1.000
_diffrn_measurement_device_type 'Nicolet R3mV'
_diffrn_measurement_method '2\q/\w scans'
_diffrn_radiation_monochromator graphite
_diffrn_radiation_source 'fine-focus sealed tube'
_diffrn_radiation_type CuK\a
_diffrn_radiation_wavelength 1.54178
_diffrn_reflns_av_R_equivalents 0.0303
_diffrn_reflns_av_sigmaI/netI 0.0455
_diffrn_reflns_limit_h_max 7
_diffrn_reflns_limit_h_min -7
_diffrn_reflns_limit_k_max 8
_diffrn_reflns_limit_k_min -8
_diffrn_reflns_limit_l_max 1
_diffrn_reflns_limit_l_min -9
_diffrn_reflns_number 1396
_diffrn_reflns_theta_full 59.97
_diffrn_reflns_theta_max 59.97
_diffrn_reflns_theta_min 5.70
_diffrn_standards_decay_% 0.0
_diffrn_standards_interval_count 97
_diffrn_standards_number 3
_exptl_absorpt_coefficient_mu 1.374
_exptl_absorpt_correction_T_max na
_exptl_absorpt_correction_T_min na
_exptl_absorpt_correction_type none
_exptl_absorpt_process_details na
_exptl_crystal_colour colorless
_exptl_crystal_density_diffrn 1.639
_exptl_crystal_density_method 'not measured'
_exptl_crystal_description plate
_exptl_crystal_F_000 188
_exptl_crystal_size_max 0.20
_exptl_crystal_size_mid 0.20
_exptl_crystal_size_min 0.05
_refine_diff_density_max 0.212
_refine_diff_density_min -0.183
_refine_diff_density_rms 0.059
_refine_ls_extinction_coef 0.010(3)
_refine_ls_extinction_expression Fc^*^=kFc[1+0.001xFc^2^\l^3^/sin(2\q)]^-1/4^
_refine_ls_extinction_method SHELXL
_refine_ls_goodness_of_fit_ref 1.051
_refine_ls_hydrogen_treatment mixed
_refine_ls_matrix_type full
_refine_ls_number_parameters 138
_refine_ls_number_reflns 1090
_refine_ls_number_restraints 0
_refine_ls_restrained_S_all 1.051
_refine_ls_R_factor_all 0.0764
_refine_ls_R_factor_gt 0.0481
_refine_ls_shift/su_max 0.001
_refine_ls_shift/su_mean 0.000
_refine_ls_structure_factor_coef Fsqd
_refine_ls_weighting_details 'calc w=1/[\s^2^(Fo^2^)+(0.0646P)^2^+0.0000P] where P=(Fo^2^+2Fc^2^)/3'
_refine_ls_weighting_scheme calc
_refine_ls_wR_factor_gt 0.1113
_refine_ls_wR_factor_ref 0.1280
_reflns_number_gt 731
_reflns_number_total 1090
_reflns_threshold_expression >2sigma(I)
_cod_database_code 4300231

loop_
_symmetry_equiv_pos_as_xyz
'x, y, z'
'-x, -y, -z'

loop_
_atom_site_label
_atom_site_type_symbol
_atom_site_fract_x
_atom_site_fract_y
_atom_site_fract_z
_atom_site_U_iso_or_equiv
_atom_site_adp_type
_atom_site_occupancy
_atom_site_symmetry_multiplicity
_atom_site_calc_flag
_atom_site_refinement_flags
_atom_site_disorder_assembly
_atom_site_disorder_group
N1 N 0.3936(4) 0.2361(4) 0.1622(3) 0.0521(7) Uani 1 1 d . . .
N2 N 0.1999(4) 0.2343(4) 0.1690(3) 0.0505(7) Uani 1 1 d . . .
O2A O 0.1461(4) 0.2066(4) 0.3034(3) 0.0687(8) Uani 1 1 d . . .
O2B O 0.0971(4) 0.2637(5) 0.0664(3) 0.0824(9) Uani 1 1 d . . .
N3 N 0.4583(4) 0.2442(4) 0.0130(3) 0.0490(7) Uani 1 1 d . . .
O3A O 0.6407(4) 0.2620(4) 0.0205(3) 0.0693(8) Uani 1 1 d . . .
O3B O 0.3541(4) 0.2312(5) -0.1165(3) 0.0822(9) Uani 1 1 d . . .
C11 C 0.6925(5) 0.2595(5) 0.5546(4) 0.0428(7) Uani 1 1 d . . .
N11 N 0.7646(5) 0.2528(5) 0.4122(3) 0.0525(8) Uani 1 1 d . . .
H112 H 0.893(5) 0.254(5) 0.410(4) 0.052(9) Uiso 1 1 d . . .
H111 H 0.682(6) 0.248(5) 0.313(5) 0.076(11) Uiso 1 1 d . . .
N12 N 0.5095(5) 0.2631(5) 0.5618(5) 0.0615(9) Uani 1 1 d . . .
H121 H 0.423(6) 0.260(6) 0.463(6) 0.088(13) Uiso 1 1 d . . .
H122 H 0.466(5) 0.256(5) 0.636(4) 0.035(10) Uiso 1 1 d . . .
N13 N 0.8049(5) 0.2635(5) 0.6920(4) 0.0558(9) Uani 1 1 d . . .
H13 H 0.758(5) 0.269(5) 0.766(5) 0.050(11) Uiso 1 1 d . . .
N14 N 1.0022(5) 0.2658(7) 0.6864(4) 0.0648(9) Uani 1 1 d . . .
H141 H 0.998(6) 0.159(6) 0.720(6) 0.092(15) Uiso 1 1 d . . .
H142 H 1.096(7) 0.374(7) 0.764(6) 0.101(18) Uiso 1 1 d . . .

loop_
_atom_site_aniso_label
_atom_site_aniso_U_11
_atom_site_aniso_U_22
_atom_site_aniso_U_33
_atom_site_aniso_U_23
_atom_site_aniso_U_13
_atom_site_aniso_U_12
N1 0.0536(15) 0.081(2) 0.0338(14) 0.0222(13) 0.0136(12) 0.0397(14)
N2 0.0542(16) 0.0637(18) 0.0385(14) 0.0170(13) 0.0120(12) 0.0314(14)
O2A 0.0709(16) 0.0975(19) 0.0540(15) 0.0368(14) 0.0317(12) 0.0436(14)
O2B 0.0829(18) 0.145(3) 0.0636(17) 0.0498(17) 0.0272(14) 0.0817(19)
N3 0.0513(16) 0.0648(18) 0.0368(15) 0.0165(13) 0.0113(12) 0.0322(13)
O3A 0.0577(14) 0.109(2) 0.0604(15) 0.0342(14) 0.0235(12) 0.0501(14)
O3B 0.0755(17) 0.153(3) 0.0408(14) 0.0392(16) 0.0198(13) 0.0679(18)
C11 0.0508(18) 0.0449(18) 0.0319(16) 0.0146(13) 0.0080(13) 0.0206(15)
N11 0.0558(18) 0.073(2) 0.0369(15) 0.0264(14) 0.0121(13) 0.0317(16)
N12 0.066(2) 0.083(2) 0.0479(19) 0.0253(17) 0.0204(17) 0.0425(18)
N13 0.062(2) 0.077(2) 0.0337(16) 0.0206(15) 0.0153(14) 0.0349(16)
N14 0.0565(19) 0.091(3) 0.058(2) 0.041(2) 0.0117(16) 0.0341(19)

loop_
_atom_type_symbol
_atom_type_description
_atom_type_scat_dispersion_real
_atom_type_scat_dispersion_imag
_atom_type_scat_source
C C 0.0181 0.0091 'International Tables Vol C Tables 4.2.6.8 and 6.1.1.4'
H H 0.0000 0.0000 'International Tables Vol C Tables 4.2.6.8 and 6.1.1.4'
N N 0.0311 0.0180 'International Tables Vol C Tables 4.2.6.8 and 6.1.1.4'
O O 0.0492 0.0322 'International Tables Vol C Tables 4.2.6.8 and 6.1.1.4'

loop_
_geom_angle_atom_site_label_1
_geom_angle_atom_site_label_2
_geom_angle_atom_site_label_3
_geom_angle
_geom_angle_site_symmetry_1
_geom_angle_site_symmetry_3
_geom_angle_publ_flag
N3 N1 N2 115.7(2) . . ?
O2B N2 O2A 122.8(3) . . ?
O2B N2 N1 126.6(3) . . ?
O2A N2 N1 110.6(2) . . ?
O3B N3 O3A 121.9(3) . . ?
O3B N3 N1 125.9(3) . . ?
O3A N3 N1 112.2(2) . . ?
N11 C11 N12 120.7(3) . . ?
N11 C11 N13 119.8(3) . . ?
N12 C11 N13 119.5(3) . . ?
C11 N13 N14 119.7(3) . . ?

loop_
_geom_bond_atom_site_label_1
_geom_bond_atom_site_label_2
_geom_bond_distance
_geom_bond_site_symmetry_2
_geom_bond_publ_flag
N1 N3 1.355(3) . ?
N1 N2 1.375(3) . ?
N2 O2B 1.195(3) . ?
N2 O2A 1.240(3) . ?
N3 O3B 1.208(3) . ?
N3 O3A 1.239(3) . ?
C11 N11 1.316(4) . ?
C11 N12 1.316(4) . ?
C11 N13 1.319(4) . ?
N13 N14 1.398(4) . ?

_journal_paper_doi 10.1021/ic991281i
